data_4076844
loop_
_publ_author_name
'Xu, Li'
'Whitmire, Kenton H.'

_publ_section_title
;
 Hybrid Metal Carbonyl&#x2212;Oxide Clusters:&#x00A0; Synthesis and
 Structure of [Et4N]2[(OC)5WSbW3(CO)9(\m3-OMe)2(\m3-O)WO2(OR)] (R = Me, H)
;
_journal_issue 13
_journal_name_full Organometallics
_journal_page_first 2581
_journal_paper_doi 10.1021/om020129c
_journal_volume 21
_journal_year 2002
_chemical_formula_sum 'C33 H49 N2 O20 Sb W5'
_chemical_formula_weight 1834.74
_chemical_name_systematic
; 
 ? 
;
_space_group_IT_number 15
_symmetry_cell_setting monoclinic
_symmetry_space_group_name_Hall '-C 2yc'
_symmetry_space_group_name_H-M 'C 1 2/c 1'
_atom_sites_solution_hydrogens geom
_atom_sites_solution_primary direct
_atom_sites_solution_secondary difmap
_audit_creation_method SHELXL-97
_cell_angle_alpha 90.00
_cell_angle_beta 112.11(3)
_cell_angle_gamma 90.00
_cell_formula_units_Z 8
_cell_length_a 38.606(8)
_cell_length_b 11.595(2)
_cell_length_c 24.166(5)
_cell_measurement_reflns_used 277
_cell_measurement_temperature 293(2)
_cell_measurement_theta_max 46.749
_cell_measurement_theta_min 4.555
_cell_volume 10022(4)
_computing_cell_refinement 'SHELXTL 6.10 (Bruker AXS, 2001)'
_computing_data_collection 'SHELXTL 6.10 (Bruker AXS, 2001)'
_computing_data_reduction 'SHELXTL 6.10 (Bruker AXS, 2001)'
_computing_molecular_graphics 'SHELXTL 6.10 (Bruker AXS, 2001)'
_computing_structure_refinement 'SHELXL-97 (Sheldrick, 1997)'
_computing_structure_solution 'SHELXS-97 (Sheldrick, 1990)'
_diffrn_ambient_temperature 293(2)
_diffrn_detector_area_resol_mean 0.8957
_diffrn_measured_fraction_theta_full 0.974
_diffrn_measured_fraction_theta_max 0.974
_diffrn_measurement_device_type 'Bruker SMART 1000 CCD'
_diffrn_radiation_monochromator graphite
_diffrn_radiation_source 'normal-focus sealed tube'
_diffrn_radiation_type MoK\a
_diffrn_radiation_wavelength 0.71073
_diffrn_reflns_av_R_equivalents 0.0593
_diffrn_reflns_av_sigmaI/netI 0.0472
_diffrn_reflns_limit_h_max 42
_diffrn_reflns_limit_h_min -42
_diffrn_reflns_limit_k_max 12
_diffrn_reflns_limit_k_min -12
_diffrn_reflns_limit_l_max 24
_diffrn_reflns_limit_l_min -26
_diffrn_reflns_number 21336
_diffrn_reflns_theta_full 23.36
_diffrn_reflns_theta_max 23.36
_diffrn_reflns_theta_min 1.14
_exptl_absorpt_coefficient_mu 12.031
_exptl_absorpt_correction_T_max 1.000
_exptl_absorpt_correction_T_min 0.235
_exptl_absorpt_correction_type empirical
_exptl_crystal_colour black
_exptl_crystal_density_diffrn 2.432
_exptl_crystal_density_method 'not measured'
_exptl_crystal_description needle
_exptl_crystal_F_000 6736
_exptl_crystal_size_max '0.72 mm'
_exptl_crystal_size_mid '0.17 mm'
_exptl_crystal_size_min '0.07 mm'
_refine_diff_density_max 1.239
_refine_diff_density_min -1.292
_refine_diff_density_rms 0.161
_refine_ls_extinction_method none
_refine_ls_goodness_of_fit_ref 0.968
_refine_ls_hydrogen_treatment 'riding model'
_refine_ls_matrix_type full
_refine_ls_number_parameters 555
_refine_ls_number_reflns 7098
_refine_ls_number_restraints 0
_refine_ls_restrained_S_all 0.968
_refine_ls_R_factor_all 0.0390
_refine_ls_R_factor_gt 0.0310
_refine_ls_shift/su_max 1.406
_refine_ls_shift/su_mean 0.061
_refine_ls_structure_factor_coef Fsqd
_refine_ls_weighting_details 'calc w=1/[\s^2^(Fo^2^)+(0.0431P)^2^+0.0000P] where P=(Fo^2^+2Fc^2^)/3'
_refine_ls_weighting_scheme calc
_refine_ls_wR_factor_gt 0.0737
_refine_ls_wR_factor_ref 0.0770
_reflns_number_gt 5916
_reflns_number_total 7098
_reflns_threshold_expression >2sigma(I)
_cod_data_source_file om020129c.cif
_cod_data_source_block '[Et4N]2[1a]'
_cod_original_cell_volume 10022(3)
_cod_original_sg_symbol_H-M C2/c
_cod_database_code 4076844

loop_
_symmetry_equiv_pos_as_xyz
'x, y, z'
'-x, y, -z+1/2'
'x+1/2, y+1/2, z'
'-x+1/2, y+1/2, -z+1/2'
'-x, -y, -z'
'x, -y, z-1/2'
'-x+1/2, -y+1/2, -z'
'x+1/2, -y+1/2, z-1/2'

loop_
_atom_site_label
_atom_site_type_symbol
_atom_site_fract_x
_atom_site_fract_y
_atom_site_fract_z
_atom_site_U_iso_or_equiv
_atom_site_adp_type
_atom_site_occupancy
_atom_site_symmetry_multiplicity
_atom_site_calc_flag
_atom_site_refinement_flags
Sb1 Sb 0.107998(16) 0.54045(5) -0.03369(3) 0.0449(2) Uani 1 1 d .
W1 W 0.072829(11) 0.34185(3) -0.086593(17) 0.05412(17) Uani 0.988(2) 1 d P
W2 W 0.175888(9) 0.61640(3) 0.043957(16) 0.04385(15) Uani 1.000(2) 1 d .
W3 W 0.099958(9) 0.68908(3) 0.047331(15) 0.04135(14) Uani 0.990(2) 1 d P
W4 W 0.123204(9) 0.76189(3) -0.056974(14) 0.03986(14) Uani 0.992(2) 1 d P
W5 W 0.168242(10) 0.89056(3) 0.092049(16) 0.04737(15) Uani 0.993(2) 1 d P
O11 O -0.0041(3) 0.4374(9) -0.0856(6) 0.160(5) Uani 1 1 d .
O12 O 0.0479(3) 0.4296(11) -0.2197(4) 0.142(4) Uani 1 1 d .
O13 O 0.1482(3) 0.2483(8) -0.0921(4) 0.112(3) Uani 1 1 d .
O14 O 0.0919(4) 0.2316(8) 0.0418(4) 0.143(5) Uani 1 1 d .
O15 O 0.0349(3) 0.1087(7) -0.1378(4) 0.104(3) Uani 1 1 d .
O21 O 0.2054(2) 0.4902(7) -0.0438(3) 0.094(3) Uani 1 1 d .
O22 O 0.2607(2) 0.5995(8) 0.1213(4) 0.110(3) Uani 1 1 d .
O23 O 0.1763(2) 0.3870(6) 0.1113(4) 0.098(3) Uani 1 1 d .
O31 O 0.0157(2) 0.6817(7) -0.0370(3) 0.084(2) Uani 1 1 d .
O32 O 0.0947(2) 0.4622(6) 0.1126(3) 0.083(2) Uani 1 1 d .
O33 O 0.0604(2) 0.7686(6) 0.1319(4) 0.087(2) Uani 1 1 d .
O41 O 0.1478(2) 0.6413(7) -0.1507(3) 0.086(2) Uani 1 1 d .
O42 O 0.04072(19) 0.7559(7) -0.1484(3) 0.083(2) Uani 1 1 d .
O43 O 0.1268(2) 0.9741(7) -0.1311(4) 0.096(2) Uani 1 1 d .
O51 O 0.17788(14) 0.7933(5) 0.0138(2) 0.0434(13) Uani 1 1 d .
O52 O 0.11261(14) 0.8556(4) 0.0149(2) 0.0413(13) Uani 1 1 d .
O53 O 0.15760(14) 0.7296(4) 0.0979(2) 0.0440(13) Uani 1 1 d .
O54 O 0.16586(17) 1.0155(5) 0.0398(3) 0.0613(17) Uani 1 1 d .
O55 O 0.14668(19) 0.9487(5) 0.1359(3) 0.0709(19) Uani 1 1 d .
O56 O 0.21506(18) 0.8923(5) 0.1360(3) 0.0658(18) Uani 1 1 d .
C11 C 0.0241(4) 0.4054(10) -0.0856(7) 0.098(4) Uani 1 1 d .
C12 C 0.0574(3) 0.4015(10) -0.1713(6) 0.080(3) Uani 1 1 d .
C13 C 0.1206(3) 0.2840(9) -0.0905(5) 0.074(3) Uani 1 1 d .
C14 C 0.0857(4) 0.2753(9) -0.0043(6) 0.085(4) Uani 1 1 d .
C15 C 0.0490(3) 0.1962(9) -0.1184(5) 0.075(3) Uani 1 1 d .
C21 C 0.1941(3) 0.5365(9) -0.0124(5) 0.066(3) Uani 1 1 d .
C22 C 0.2318(3) 0.6120(8) 0.0969(4) 0.056(2) Uani 1 1 d .
C23 C 0.1751(2) 0.4716(9) 0.0852(4) 0.060(2) Uani 1 1 d .
C31 C 0.0472(3) 0.6817(7) -0.0059(4) 0.053(2) Uani 1 1 d .
C32 C 0.0970(2) 0.5456(8) 0.0869(4) 0.054(2) Uani 1 1 d .
C33 C 0.0759(2) 0.7467(7) 0.1027(4) 0.051(2) Uani 1 1 d .
C41 C 0.1394(3) 0.6835(8) -0.1144(4) 0.056(2) Uani 1 1 d .
C42 C 0.0716(3) 0.7560(8) -0.1130(4) 0.053(2) Uani 1 1 d .
C43 C 0.1255(2) 0.9073(8) -0.1024(4) 0.049(2) Uani 1 1 d .
C51 C 0.2084(2) 0.8335(8) -0.0024(4) 0.058(2) Uani 1 1 d .
H51A H 0.2098 0.7871 -0.0345 0.087 Uiso 1 1 calc R
H51B H 0.2315 0.8274 0.0315 0.087 Uiso 1 1 calc R
H51C H 0.2042 0.9125 -0.0150 0.087 Uiso 1 1 calc R
C52 C 0.0852(2) 0.9469(8) -0.0031(4) 0.063(3) Uani 1 1 d .
H52A H 0.0634 0.9208 -0.0356 0.094 Uiso 1 1 calc R
H52B H 0.0956 1.0127 -0.0155 0.094 Uiso 1 1 calc R
H52C H 0.0785 0.9679 0.0300 0.094 Uiso 1 1 calc R
C53 C 0.1861(4) 1.1153(10) 0.0529(6) 0.117(5) Uani 1 1 d .
H53A H 0.1788 1.1631 0.0179 0.176 Uiso 1 1 calc R
H53B H 0.2122 1.0975 0.0657 0.176 Uiso 1 1 calc R
H53C H 0.1814 1.1554 0.0841 0.176 Uiso 1 1 calc R
N1 N 0.1974(2) 0.6526(7) 0.2739(3) 0.062(2) Uani 1 1 d .
N2 N 0.06815(19) 0.8653(6) -0.3119(3) 0.0486(18) Uani 1 1 d .
C101 C 0.2060(4) 0.7499(11) 0.3188(7) 0.113(5) Uani 1 1 d .
H10A H 0.1912 0.7403 0.3433 0.136 Uiso 1 1 calc R
H10B H 0.2322 0.7469 0.3449 0.136 Uiso 1 1 calc R
C102 C 0.1974(5) 0.8658(13) 0.2880(9) 0.191(9) Uani 1 1 d .
H10C H 0.2035 0.9259 0.3175 0.287 Uiso 1 1 calc R
H10D H 0.1713 0.8698 0.2633 0.287 Uiso 1 1 calc R
H10E H 0.2120 0.8753 0.2637 0.287 Uiso 1 1 calc R
C103 C 0.2063(3) 0.5404(9) 0.3082(5) 0.076(3) Uani 1 1 d .
H10F H 0.2323 0.5418 0.3350 0.092 Uiso 1 1 calc R
H10G H 0.1913 0.5358 0.3326 0.092 Uiso 1 1 calc R
C104 C 0.1999(4) 0.4371(11) 0.2721(7) 0.125(5) Uani 1 1 d .
H10H H 0.2063 0.3705 0.2976 0.188 Uiso 1 1 calc R
H10I H 0.2151 0.4392 0.2485 0.188 Uiso 1 1 calc R
H10J H 0.1740 0.4331 0.2461 0.188 Uiso 1 1 calc R
C105 C 0.1571(3) 0.6530(12) 0.2299(5) 0.092(4) Uani 1 1 d .
H10K H 0.1538 0.5899 0.2020 0.110 Uiso 1 1 calc R
H10L H 0.1526 0.7242 0.2072 0.110 Uiso 1 1 calc R
C106 C 0.1277(3) 0.6416(13) 0.2580(6) 0.120(5) Uani 1 1 d .
H10M H 0.1032 0.6425 0.2271 0.180 Uiso 1 1 calc R
H10N H 0.1301 0.7049 0.2848 0.180 Uiso 1 1 calc R
H10O H 0.1314 0.5703 0.2796 0.180 Uiso 1 1 calc R
C107 C 0.2210(3) 0.6653(11) 0.2368(5) 0.089(4) Uani 1 1 d .
H10P H 0.2153 0.7390 0.2164 0.107 Uiso 1 1 calc R
H10Q H 0.2138 0.6055 0.2065 0.107 Uiso 1 1 calc R
C108 C 0.2633(3) 0.6582(12) 0.2713(6) 0.104(4) Uani 1 1 d .
H10R H 0.2759 0.6660 0.2440 0.157 Uiso 1 1 calc R
H10S H 0.2694 0.5851 0.2912 0.157 Uiso 1 1 calc R
H10T H 0.2710 0.7191 0.3003 0.157 Uiso 1 1 calc R
C201 C 0.0447(4) 0.9107(15) -0.2788(6) 0.131(6) Uani 1 1 d .
H20A H 0.0495 0.8656 -0.2429 0.157 Uiso 1 1 calc R
H20B H 0.0184 0.9035 -0.3038 0.157 Uiso 1 1 calc R
C202 C 0.0547(4) 1.0447(11) -0.2612(5) 0.108(5) Uani 1 1 d .
H20C H 0.0399 1.0726 -0.2399 0.163 Uiso 1 1 calc R
H20D H 0.0494 1.0894 -0.2969 0.163 Uiso 1 1 calc R
H20E H 0.0807 1.0515 -0.2364 0.163 Uiso 1 1 calc R
C203 C 0.0655(3) 0.9365(11) -0.3646(5) 0.096(4) Uani 1 1 d .
H20F H 0.0804 0.8998 -0.3841 0.115 Uiso 1 1 calc R
H20G H 0.0767 1.0110 -0.3502 0.115 Uiso 1 1 calc R
C204 C 0.0269(3) 0.9563(10) -0.4106(4) 0.078(3) Uani 1 1 d .
H20H H 0.0285 1.0028 -0.4424 0.118 Uiso 1 1 calc R
H20I H 0.0119 0.9954 -0.3924 0.118 Uiso 1 1 calc R
H20J H 0.0156 0.8836 -0.4262 0.118 Uiso 1 1 calc R
C205 C 0.0529(4) 0.7462(11) -0.3356(6) 0.106(4) Uani 1 1 d .
H20K H 0.0658 0.7179 -0.3604 0.127 Uiso 1 1 calc R
H20L H 0.0266 0.7533 -0.3606 0.127 Uiso 1 1 calc R
C206 C 0.0572(4) 0.6576(10) -0.2865(6) 0.105(4) Uani 1 1 d .
H20M H 0.0474 0.5846 -0.3043 0.158 Uiso 1 1 calc R
H20N H 0.0437 0.6834 -0.2625 0.158 Uiso 1 1 calc R
H20O H 0.0831 0.6492 -0.2617 0.158 Uiso 1 1 calc R
C207 C 0.1081(4) 0.8593(13) -0.2701(6) 0.120(5) Uani 1 1 d .
H20P H 0.1165 0.9370 -0.2569 0.144 Uiso 1 1 calc R
H20Q H 0.1094 0.8155 -0.2352 0.144 Uiso 1 1 calc R
C208 C 0.1346(3) 0.8069(11) -0.2945(6) 0.104(5) Uani 1 1 d .
H20R H 0.1594 0.8093 -0.2647 0.156 Uiso 1 1 calc R
H20S H 0.1337 0.8494 -0.3291 0.156 Uiso 1 1 calc R
H20T H 0.1275 0.7283 -0.3055 0.156 Uiso 1 1 calc R

loop_
_atom_site_aniso_label
_atom_site_aniso_U_11
_atom_site_aniso_U_22
_atom_site_aniso_U_33
_atom_site_aniso_U_23
_atom_site_aniso_U_13
_atom_site_aniso_U_12
Sb1 0.0498(4) 0.0404(4) 0.0414(4) -0.0033(3) 0.0134(3) -0.0032(2)
W1 0.0681(3) 0.0465(3) 0.0486(3) -0.00486(19) 0.0229(2) -0.01501(18)
W2 0.0426(2) 0.0421(2) 0.0414(2) 0.00180(16) 0.00969(17) 0.00691(15)
W3 0.0429(2) 0.0414(2) 0.0392(2) -0.00051(16) 0.01468(17) -0.00027(15)
W4 0.0414(2) 0.0406(2) 0.0338(2) 0.00026(16) 0.00994(16) 0.00197(14)
W5 0.0527(3) 0.0419(2) 0.0386(3) -0.00442(17) 0.00697(17) -0.00359(16)
O11 0.091(7) 0.123(8) 0.286(15) -0.045(9) 0.094(9) -0.026(6)
O12 0.128(8) 0.194(11) 0.084(7) 0.060(8) 0.017(6) -0.008(8)
O13 0.117(8) 0.113(7) 0.121(8) 0.004(6) 0.064(7) 0.028(6)
O14 0.287(15) 0.079(6) 0.075(7) 0.008(5) 0.083(8) -0.022(7)
O15 0.129(7) 0.076(6) 0.109(7) -0.031(5) 0.047(6) -0.047(5)
O21 0.111(6) 0.100(6) 0.087(6) -0.010(5) 0.056(5) 0.030(5)
O22 0.069(6) 0.146(8) 0.090(6) 0.012(6) 0.002(5) 0.014(6)
O23 0.132(7) 0.054(5) 0.106(7) 0.038(5) 0.042(6) 0.022(4)
O31 0.046(5) 0.106(6) 0.086(6) 0.016(5) 0.007(4) 0.003(4)
O32 0.119(6) 0.048(4) 0.092(6) 0.019(4) 0.054(5) -0.001(4)
O33 0.112(6) 0.079(5) 0.101(6) -0.017(4) 0.074(6) -0.002(4)
O41 0.098(6) 0.108(6) 0.061(5) -0.005(4) 0.041(4) 0.028(5)
O42 0.052(5) 0.116(6) 0.065(5) 0.006(5) 0.004(4) 0.006(4)
O43 0.112(7) 0.074(5) 0.080(6) 0.006(5) 0.010(5) -0.009(5)
O51 0.036(3) 0.052(3) 0.037(3) 0.003(3) 0.009(3) 0.004(2)
O52 0.040(3) 0.041(3) 0.040(3) 0.007(3) 0.012(3) 0.010(2)
O53 0.051(3) 0.042(3) 0.032(3) 0.003(3) 0.008(3) 0.009(3)
O54 0.076(4) 0.037(3) 0.057(4) 0.005(3) 0.010(3) -0.009(3)
O55 0.091(5) 0.060(4) 0.053(4) -0.014(3) 0.017(4) 0.005(4)
O56 0.070(4) 0.057(4) 0.053(4) 0.003(3) 0.002(3) -0.017(3)
C11 0.085(9) 0.076(8) 0.144(12) -0.030(8) 0.057(9) -0.025(7)
C12 0.076(8) 0.070(7) 0.086(9) 0.004(7) 0.022(7) -0.007(6)
C13 0.103(9) 0.065(7) 0.062(7) -0.011(6) 0.041(7) 0.000(6)
C14 0.144(11) 0.047(6) 0.073(8) -0.012(6) 0.050(8) -0.015(7)
C15 0.111(9) 0.050(6) 0.078(8) -0.009(6) 0.051(7) -0.019(6)
C21 0.063(6) 0.068(7) 0.060(7) 0.001(6) 0.016(5) 0.016(5)
C22 0.057(6) 0.059(6) 0.056(6) 0.018(5) 0.025(5) 0.023(5)
C23 0.055(6) 0.058(6) 0.056(6) 0.005(5) 0.010(5) 0.006(5)
C31 0.058(6) 0.040(5) 0.064(7) 0.012(5) 0.026(5) -0.001(4)
C32 0.058(6) 0.052(6) 0.049(6) -0.007(5) 0.018(5) 0.006(4)
C33 0.048(5) 0.050(5) 0.059(6) 0.010(5) 0.024(5) 0.000(4)
C41 0.054(6) 0.061(6) 0.052(6) 0.007(5) 0.020(5) 0.007(4)
C42 0.061(6) 0.057(6) 0.040(6) 0.005(5) 0.019(5) 0.008(5)
C43 0.059(6) 0.059(6) 0.024(5) 0.011(4) 0.010(4) 0.012(5)
C51 0.044(5) 0.076(6) 0.057(6) 0.004(5) 0.023(5) -0.006(5)
C52 0.050(6) 0.068(6) 0.063(7) -0.003(5) 0.013(5) 0.015(5)
C53 0.148(13) 0.066(8) 0.086(10) 0.004(7) -0.015(8) -0.043(8)
N1 0.051(5) 0.079(6) 0.044(5) 0.013(5) 0.005(4) 0.002(4)
N2 0.051(4) 0.058(5) 0.039(4) -0.002(4) 0.018(4) -0.005(3)
C101 0.116(12) 0.082(9) 0.131(13) -0.003(9) 0.035(9) 0.001(8)
C102 0.21(2) 0.087(12) 0.23(2) 0.000(14) 0.036(18) 0.011(12)
C103 0.068(7) 0.087(8) 0.070(7) 0.029(7) 0.021(6) 0.004(6)
C104 0.112(11) 0.081(9) 0.173(15) -0.045(10) 0.041(10) -0.028(8)
C105 0.060(7) 0.128(10) 0.070(8) 0.022(8) 0.006(6) 0.017(7)
C106 0.056(8) 0.200(16) 0.106(11) 0.048(11) 0.032(7) 0.019(9)
C107 0.075(8) 0.111(9) 0.080(9) 0.019(7) 0.029(7) -0.016(7)
C108 0.061(8) 0.145(12) 0.099(10) 0.019(9) 0.021(7) -0.011(8)
C201 0.119(12) 0.207(18) 0.084(10) -0.010(11) 0.057(9) -0.018(12)
C202 0.142(12) 0.105(10) 0.076(9) -0.036(8) 0.038(8) 0.033(9)
C203 0.107(10) 0.093(9) 0.100(10) 0.002(8) 0.055(8) -0.010(8)
C204 0.058(7) 0.103(9) 0.057(7) 0.011(6) 0.001(5) 0.005(6)
C205 0.104(10) 0.106(11) 0.109(11) -0.001(9) 0.042(9) -0.011(8)
C206 0.118(11) 0.086(9) 0.104(10) 0.037(8) 0.033(8) -0.024(8)
C207 0.086(10) 0.107(11) 0.126(13) 0.001(9) -0.007(9) -0.013(8)
C208 0.063(8) 0.111(10) 0.144(13) 0.031(9) 0.046(8) 0.032(7)

loop_
_atom_type_symbol
_atom_type_description
_atom_type_scat_dispersion_real
_atom_type_scat_dispersion_imag
_atom_type_scat_source
C C 0.0033 0.0016 'International Tables Vol C Tables 4.2.6.8 and 6.1.1.4'
H H 0.0000 0.0000 'International Tables Vol C Tables 4.2.6.8 and 6.1.1.4'
N N 0.0061 0.0033 'International Tables Vol C Tables 4.2.6.8 and 6.1.1.4'
O O 0.0106 0.0060 'International Tables Vol C Tables 4.2.6.8 and 6.1.1.4'
Sb Sb -0.5866 1.5461 'International Tables Vol C Tables 4.2.6.8 and 6.1.1.4'
W W -0.8490 6.8722 'International Tables Vol C Tables 4.2.6.8 and 6.1.1.4'

loop_
_geom_angle_atom_site_label_1
_geom_angle_atom_site_label_2
_geom_angle_atom_site_label_3
_geom_angle
W3 Sb1 W2 68.91(2)
W3 Sb1 W1 134.51(3)
W2 Sb1 W1 140.53(3)
W3 Sb1 W4 69.16(2)
W2 Sb1 W4 67.328(19)
W1 Sb1 W4 143.19(3)
C15 W1 C13 89.8(4)
C15 W1 C14 87.8(4)
C13 W1 C14 91.6(5)
C15 W1 C12 88.9(4)
C13 W1 C12 89.6(4)
C14 W1 C12 176.5(5)
C15 W1 C11 91.0(5)
C13 W1 C11 177.5(5)
C14 W1 C11 90.8(5)
C12 W1 C11 88.1(5)
C15 W1 Sb1 175.9(3)
C13 W1 Sb1 90.0(3)
C14 W1 Sb1 88.1(3)
C12 W1 Sb1 95.2(3)
C11 W1 Sb1 89.3(3)
C23 W2 C21 91.5(4)
C23 W2 C22 82.9(4)
C21 W2 C22 81.7(4)
C23 W2 O53 98.2(3)
C21 W2 O53 170.2(3)
C22 W2 O53 98.4(3)
C23 W2 O51 169.2(3)
C21 W2 O51 98.3(3)
C22 W2 O51 94.0(3)
O53 W2 O51 71.94(19)
C23 W2 Sb1 83.0(3)
C21 W2 Sb1 82.7(3)
C22 W2 Sb1 158.7(3)
O53 W2 Sb1 99.46(14)
O51 W2 Sb1 102.61(14)
C23 W2 W4 138.8(3)
C21 W2 W4 90.6(3)
C22 W2 W4 138.1(2)
O53 W2 W4 82.77(14)
O51 W2 W4 46.19(14)
Sb1 W2 W4 56.44(3)
C23 W2 W3 91.4(3)
C21 W2 W3 137.1(3)
C22 W2 W3 141.0(2)
O53 W2 W3 44.22(14)
O51 W2 W3 84.57(13)
Sb1 W2 W3 55.24(2)
W4 W2 W3 60.81(2)
C32 W3 C31 92.7(4)
C32 W3 C33 80.2(3)
C31 W3 C33 79.9(4)
C32 W3 O53 98.5(3)
C31 W3 O53 168.8(3)
C33 W3 O53 100.8(3)
C32 W3 O52 170.3(3)
C31 W3 O52 96.9(3)
C33 W3 O52 99.5(3)
O53 W3 O52 71.98(19)
C32 W3 Sb1 81.7(2)
C31 W3 Sb1 82.6(3)
C33 W3 Sb1 154.1(2)
O53 W3 Sb1 100.03(13)
O52 W3 Sb1 101.45(13)
C32 W3 W2 90.7(2)
C31 W3 W2 137.3(3)
C33 W3 W2 142.4(3)
O53 W3 W2 44.19(13)
O52 W3 W2 83.68(12)
Sb1 W3 W2 55.84(3)
C32 W3 W4 136.3(2)
C31 W3 W4 91.5(2)
C33 W3 W4 143.2(2)
O53 W3 W4 81.26(13)
O52 W3 W4 45.65(13)
Sb1 W3 W4 55.823(19)
W2 W3 W4 58.83(2)
C42 W4 C41 90.4(4)
C42 W4 C43 83.9(4)
C41 W4 C43 84.9(3)
C42 W4 O51 169.7(3)
C41 W4 O51 99.3(3)
C43 W4 O51 93.4(3)
C42 W4 O52 96.9(3)
C41 W4 O52 172.5(3)
C43 W4 O52 94.3(3)
O51 W4 O52 73.38(19)
C42 W4 Sb1 82.4(3)
C41 W4 Sb1 82.0(3)
C43 W4 Sb1 160.9(2)
O51 W4 Sb1 102.32(14)
O52 W4 Sb1 100.49(13)
C42 W4 W2 137.9(3)
C41 W4 W2 90.9(3)
C43 W4 W2 138.1(3)
O51 W4 W2 46.11(14)
O52 W4 W2 84.74(13)
Sb1 W4 W2 56.23(2)
C42 W4 W3 91.3(2)
C41 W4 W3 136.2(3)
C43 W4 W3 138.7(2)
O51 W4 W3 84.19(13)
O52 W4 W3 45.49(13)
Sb1 W4 W3 55.013(14)
W2 W4 W3 60.358(17)
O55 W5 O56 104.8(3)
O55 W5 O54 101.4(3)
O56 W5 O54 100.3(3)
O55 W5 O53 99.7(3)
O56 W5 O53 99.8(2)
O54 W5 O53 145.9(2)
O55 W5 O52 92.8(3)
O56 W5 O52 162.2(3)
O54 W5 O52 78.3(2)
O53 W5 O52 74.2(2)
O55 W5 O51 161.5(3)
O56 W5 O51 93.1(3)
O54 W5 O51 79.3(2)
O53 W5 O51 72.35(19)
O52 W5 O51 69.11(17)
C51 O51 W2 121.6(5)
C51 O51 W4 119.0(5)
W2 O51 W4 87.71(19)
C51 O51 W5 117.0(5)
W2 O51 W5 98.41(19)
W4 O51 W5 108.1(2)
C52 O52 W3 120.9(5)
C52 O52 W4 117.1(5)
W3 O52 W4 88.86(18)
C52 O52 W5 118.2(5)
W3 O52 W5 97.49(19)
W4 O52 W5 109.4(2)
W5 O53 W2 114.8(2)
W5 O53 W3 111.9(2)
W2 O53 W3 91.6(2)
C53 O54 W5 127.7(7)
O11 C11 W1 177.5(11)
O12 C12 W1 176.5(12)
O13 C13 W1 178.5(10)
O14 C14 W1 176.2(11)
O15 C15 W1 179.5(10)
O21 C21 W2 178.3(9)
O22 C22 W2 172.5(10)
O23 C23 W2 176.8(9)
O31 C31 W3 177.4(8)
O32 C32 W3 176.7(7)
O33 C33 W3 172.9(8)
O41 C41 W4 176.2(8)
O42 C42 W4 177.1(8)
O43 C43 W4 171.2(9)
C107 N1 C101 109.7(9)
C107 N1 C103 110.3(8)
C101 N1 C103 107.8(8)
C107 N1 C105 105.7(8)
C101 N1 C105 113.0(9)
C103 N1 C105 110.4(8)
C203 N2 C207 109.0(9)
C203 N2 C201 113.4(9)
C207 N2 C201 109.3(9)
C203 N2 C205 106.8(8)
C207 N2 C205 111.5(9)
C201 N2 C205 106.9(9)
C102 C101 N1 111.2(13)
C104 C103 N1 115.4(10)
N1 C105 C106 115.0(9)
N1 C107 C108 115.5(9)
N2 C201 C202 110.0(10)
N2 C203 C204 116.6(9)
N2 C205 C206 113.7(10)
C208 C207 N2 116.0(11)

loop_
_geom_bond_atom_site_label_1
_geom_bond_atom_site_label_2
_geom_bond_distance
Sb1 W3 2.7124(7)
Sb1 W2 2.7321(12)
Sb1 W1 2.7338(8)
Sb1 W4 2.7390(8)
W1 C15 1.939(11)
W1 C13 1.998(12)
W1 C14 2.013(13)
W1 C12 2.026(13)
W1 C11 2.030(13)
W2 C23 1.959(10)
W2 C21 1.981(10)
W2 C22 2.055(11)
W2 O53 2.148(5)
W2 O51 2.187(5)
W2 W4 3.0327(10)
W2 W3 3.0805(7)
W3 C32 1.944(10)
W3 C31 1.959(10)
W3 C33 2.010(9)
W3 O53 2.149(5)
W3 O52 2.207(5)
W3 W4 3.0942(7)
W4 C42 1.944(10)
W4 C41 1.948(9)
W4 C43 2.033(10)
W4 O51 2.190(5)
W4 O52 2.213(5)
W5 O55 1.713(6)
W5 O56 1.718(6)
W5 O54 1.901(6)
W5 O53 1.928(5)
W5 O52 2.289(5)
W5 O51 2.348(5)
O11 C11 1.149(13)
O12 C12 1.134(13)
O13 C13 1.157(12)
O14 C14 1.163(12)
O15 C15 1.163(11)
O21 C21 1.142(10)
O22 C22 1.057(11)
O23 C23 1.157(10)
O31 C31 1.163(11)
O32 C32 1.170(10)
O33 C33 1.111(9)
O41 C41 1.152(10)
O42 C42 1.176(11)
O43 C43 1.052(10)
O51 C51 1.453(9)
O52 C52 1.442(9)
O54 C53 1.365(11)
N1 C107 1.508(12)
N1 C101 1.513(14)
N1 C103 1.511(12)
N1 C105 1.518(12)
N2 C203 1.488(13)
N2 C207 1.494(13)
N2 C201 1.511(14)
N2 C205 1.525(14)
C101 C102 1.512(19)
C103 C104 1.448(15)
C105 C106 1.533(15)
C107 C108 1.529(15)
C201 C202 1.618(18)
C203 C204 1.504(14)
C205 C206 1.531(15)
C207 C208 1.488(17)
